data_7211294
loop_
_publ_author_name
'Edkins, Robert M.'
'Probert, Michael R.'
'Fucke, Katharina'
'Robertson, Craig M.'
'Howard, Judith A. K.'
'Beeby, Andrew'

_publ_section_title
;
 The formation of peroxide degradation products of photochromic
 triphenylimidazolyl radical-dimers.
;
_journal_issue 20
_journal_name_full 'Physical chemistry chemical physics : PCCP'
_journal_page_first 7848
_journal_page_last 7853
_journal_paper_doi 10.1039/c3cp50757b
_journal_volume 15
_journal_year 2013
_chemical_formula_moiety 'C50 H46 N4 O2'
_chemical_formula_sum 'C50 H46 N4 O2'
_chemical_formula_weight 734.91
_chemical_name_systematic
;
?
;
_space_group_crystal_system monoclinic
_space_group_IT_number 15
_space_group_name_Hall '-I 2ya'
_space_group_name_H-M_alt 'I 1 2/a 1'
_symmetry_space_group_name_Hall '-I 2ya'
_symmetry_space_group_name_H-M 'I 1 2/a 1'
_atom_sites_solution_hydrogens geom
_atom_sites_solution_primary iterative
_atom_sites_solution_secondary difmap
_audit_creation_date 2012-05-11
_audit_creation_method
;
Olex2 1.1-alpha
(compiled 2011.11.01 svn.r2039, GUI svn.r3906)
;
_cell_angle_alpha 90.00
_cell_angle_beta 94.2670(10)
_cell_angle_gamma 90.00
_cell_formula_units_Z 4
_cell_length_a 16.1305(10)
_cell_length_b 15.4759(6)
_cell_length_c 16.6219(6)
_cell_measurement_reflns_used 9878
_cell_measurement_temperature 160
_cell_measurement_theta_max 62.97
_cell_measurement_theta_min 3.91
_cell_volume 4137.9(3)
_computing_cell_refinement 'SAINT v7.60A (Bruker, 2009)'
_computing_data_collection 'Proteum2 (Bruker, 2010)'
_computing_data_reduction 'SAINT v7.60A (Bruker, 2009)'
_computing_molecular_graphics
;
O. V. Dolomanov, L. J. Bourhis, R. J. Gildea, J. A. K. Howard and H. Puschmann,
OLEX2: a complete structure solution, refinement and analysis program.
J. Appl. Cryst. (2009). 42, 339-341.
;
_computing_publication_material
;
O. V. Dolomanov, L. J. Bourhis, R. J. Gildea, J. A. K. Howard and H. Puschmann,
OLEX2: a complete structure solution, refinement and analysis program.
J. Appl. Cryst. (2009). 42, 339-341.
;
_computing_structure_refinement
;
XL, G.M. Sheldrick, Acta Cryst.
(2008). A64, 112-122
;
_computing_structure_solution
;
olex2.solve (L.J. Bourhis, O.V. Dolomanov, R.J. Gildea, J.A.K. Howard,
H. Puschmann, in preparation, 2011)
;
_diffrn_ambient_temperature 160
_diffrn_detector 'CCD area detector'
_diffrn_detector_type 'Bruker Pt 135 CCD area detector'
_diffrn_measured_fraction_theta_full 0.946
_diffrn_measured_fraction_theta_max 0.946
_diffrn_measurement_device 'three-circle diffractometer'
_diffrn_measurement_device_type 'Bruker APEX-II CCD'
_diffrn_measurement_method '\f and \w scans'
_diffrn_radiation_collimation 'focused optics'
_diffrn_radiation_monochromator graphite
_diffrn_radiation_probe x-ray
_diffrn_radiation_type CuK\a
_diffrn_radiation_wavelength 1.54188
_diffrn_radiation_xray_symbol K-L~3~
_diffrn_reflns_av_R_equivalents 0.0405
_diffrn_reflns_av_unetI/netI 0.0265
_diffrn_reflns_limit_h_max 18
_diffrn_reflns_limit_h_min -18
_diffrn_reflns_limit_k_max 17
_diffrn_reflns_limit_k_min -17
_diffrn_reflns_limit_l_max 19
_diffrn_reflns_limit_l_min -19
_diffrn_reflns_number 15378
_diffrn_reflns_theta_full 63.42
_diffrn_reflns_theta_max 63.42
_diffrn_reflns_theta_min 3.91
_diffrn_source 'Microstar rotating anode'
_diffrn_source_target Cu
_diffrn_source_type 'rotating anode'
_diffrn_standards_number 0
_exptl_absorpt_coefficient_mu 0.563
_exptl_absorpt_correction_T_max 0.7523
_exptl_absorpt_correction_T_min 0.6748
_exptl_absorpt_correction_type multi-scan
_exptl_absorpt_process_details
;
SADABS-2008/1 (Bruker,2008) was used for absorption correction.
R(int) was 0.0842 before and 0.0628 after correction.
The Ratio of minimum to maximum transmission is 0.8970.
The \l/2 correction factor is 0.0015.
;
_exptl_crystal_colour 'clear light colourless'
_exptl_crystal_colour_lustre clear
_exptl_crystal_colour_modifier light
_exptl_crystal_colour_primary colourless
_exptl_crystal_density_diffrn 1.180
_exptl_crystal_density_method 'not measured'
_exptl_crystal_description block
_exptl_crystal_F_000 1560
_exptl_crystal_size_max 0.28
_exptl_crystal_size_mid 0.12
_exptl_crystal_size_min 0.1
_refine_diff_density_max 0.235
_refine_diff_density_min -0.211
_refine_diff_density_rms 0.042
_refine_ls_extinction_method none
_refine_ls_goodness_of_fit_ref 1.022
_refine_ls_hydrogen_treatment constr
_refine_ls_matrix_type full
_refine_ls_number_parameters 264
_refine_ls_number_reflns 3209
_refine_ls_number_restraints 0
_refine_ls_restrained_S_all 1.022
_refine_ls_R_factor_all 0.0520
_refine_ls_R_factor_gt 0.0498
_refine_ls_shift/su_max 0.001
_refine_ls_shift/su_mean 0.000
_refine_ls_structure_factor_coef Fsqd
_refine_ls_weighting_details 'calc w=1/[\s^2^(Fo^2^)+(0.0716P)^2^+2.9964P] where P=(Fo^2^+2Fc^2^)/3'
_refine_ls_weighting_scheme calc
_refine_ls_wR_factor_gt 0.1357
_refine_ls_wR_factor_ref 0.1379
_reflns_number_gt 3005
_reflns_number_total 3209
_reflns_threshold_expression >2sigma(I)
_cod_data_source_file c3cp50757b.txt
_cod_data_source_block mono_sad
_cod_database_code 7211294

loop_
_space_group_symop_id
_space_group_symop_operation_xyz
1 'x, y, z'
2 '-x+1/2, y, -z'
3 'x+1/2, y+1/2, z+1/2'
4 '-x+1, y+1/2, -z+1/2'
5 '-x, -y, -z'
6 'x-1/2, -y, z'
7 '-x+1/2, -y+1/2, -z+1/2'
8 'x, -y+1/2, z+1/2'

loop_
_atom_site_label
_atom_site_type_symbol
_atom_site_fract_x
_atom_site_fract_y
_atom_site_fract_z
_atom_site_U_iso_or_equiv
_atom_site_adp_type
_atom_site_occupancy
_atom_site_symmetry_multiplicity
_atom_site_calc_flag
_atom_site_refinement_flags
_atom_site_disorder_assembly
_atom_site_disorder_group
O1 O 0.46204(6) 0.52282(7) 0.51168(6) 0.0426(3) Uani 1 1 d . . .
N3 N 0.53797(8) 0.55915(8) 0.63477(7) 0.0413(3) Uani 1 1 d . A .
N1 N 0.62705(9) 0.64603(9) 0.56646(8) 0.0466(4) Uani 1 1 d . A .
C4 C 0.49272(10) 0.59151(10) 0.56124(9) 0.0411(4) Uani 1 1 d . . .
C12 C 0.4101(6) 0.6341(7) 0.5809(5) 0.0425(6) Uani 0.267(11) 1 d PG A 1
C13 C 0.3358(7) 0.5891(6) 0.5838(8) 0.0643(12) Uani 0.267(11) 1 d PG A 1
H13 H 0.3338 0.5290 0.5722 0.077 Uiso 0.267(11) 1 calc PR A 1
C14 C 0.2645(6) 0.6321(8) 0.6036(9) 0.0859(16) Uani 0.267(11) 1 d PG A 1
H14 H 0.2137 0.6013 0.6056 0.103 Uiso 0.267(11) 1 calc PR A 1
C15 C 0.2674(7) 0.7200(8) 0.6206(7) 0.0816(11) Uani 0.267(11) 1 d PG A 1
H15 H 0.2186 0.7494 0.6341 0.098 Uiso 0.267(11) 1 calc PR A 1
C16 C 0.3417(9) 0.7650(6) 0.6177(7) 0.0668(10) Uani 0.267(11) 1 d PG A 1
H16 H 0.3437 0.8251 0.6293 0.080 Uiso 0.267(11) 1 calc PR A 1
C17 C 0.4131(7) 0.7221(8) 0.5978(6) 0.0494(8) Uani 0.267(11) 1 d PG A 1
H17 H 0.4639 0.7528 0.5958 0.059 Uiso 0.267(11) 1 calc PR A 1
C8 C 0.61090(10) 0.59122(10) 0.63377(9) 0.0416(4) Uani 1 1 d . . .
C9 C 0.67866(10) 0.57474(10) 0.69548(9) 0.0427(4) Uani 1 1 d . A .
C18 C 0.54742(11) 0.68851(10) 0.44296(10) 0.0472(4) Uani 1 1 d . . .
C11 C 0.73369(11) 0.50015(12) 0.81404(11) 0.0513(4) Uani 1 1 d . A .
H11 H 0.7256 0.4595 0.8556 0.062 Uiso 1 1 calc R . .
C1 C 0.80972(10) 0.54163(11) 0.81312(10) 0.0457(4) Uani 1 1 d . A .
C24 C 0.88095(11) 0.52455(12) 0.87702(11) 0.0520(4) Uani 1 1 d . . .
C2 C 0.66931(11) 0.51592(11) 0.75655(11) 0.0494(4) Uani 1 1 d . . .
H2 H 0.6181 0.4860 0.7590 0.059 Uiso 1 1 calc R A .
C3 C 0.55892(10) 0.64453(10) 0.52118(9) 0.0426(4) Uani 1 1 d . A .
C5 C 0.81759(12) 0.60056(15) 0.75167(13) 0.0678(6) Uani 1 1 d . . .
H5 H 0.8687 0.6307 0.7492 0.081 Uiso 1 1 calc R B .
C6 C 0.75395(12) 0.61707(14) 0.69397(12) 0.0639(5) Uani 1 1 d . A .
H6 H 0.7618 0.6580 0.6526 0.077 Uiso 1 1 calc R . .
C19 C 0.47679(13) 0.67529(12) 0.39124(11) 0.0562(5) Uani 1 1 d . A .
H19 H 0.4350 0.6362 0.4056 0.067 Uiso 1 1 calc R . .
C20 C 0.46764(15) 0.71946(14) 0.31859(11) 0.0663(6) Uani 1 1 d . . .
H20 H 0.4196 0.7103 0.2830 0.080 Uiso 1 1 calc R A .
C23 C 0.60873(13) 0.74483(12) 0.42022(11) 0.0586(5) Uani 1 1 d . A .
H23 H 0.6580 0.7530 0.4544 0.070 Uiso 1 1 calc R . .
C21 C 0.52772(17) 0.77629(15) 0.29780(13) 0.0749(7) Uani 1 1 d . A .
H21 H 0.5206 0.8072 0.2484 0.090 Uiso 1 1 calc R . .
C22 C 0.59800(16) 0.78858(14) 0.34822(13) 0.0746(6) Uani 1 1 d . . .
H22 H 0.6396 0.8277 0.3333 0.089 Uiso 1 1 calc R A .
C26 C 0.96602(17) 0.5291(2) 0.84162(19) 0.0770(8) Uani 0.741(2) 1 d P B 1
H26A H 0.9664 0.4904 0.7950 0.115 Uiso 0.741(2) 1 calc PR B 1
H26B H 1.0094 0.5114 0.8827 0.115 Uiso 0.741(2) 1 calc PR B 1
H26C H 0.9765 0.5885 0.8246 0.115 Uiso 0.741(2) 1 calc PR B 1
C25 C 0.8787(2) 0.5938(2) 0.94218(19) 0.0805(9) Uani 0.741(2) 1 d P B 1
H25A H 0.8828 0.6511 0.9176 0.121 Uiso 0.741(2) 1 calc PR B 1
H25B H 0.9254 0.5853 0.9825 0.121 Uiso 0.741(2) 1 calc PR B 1
H25C H 0.8263 0.5896 0.9683 0.121 Uiso 0.741(2) 1 calc PR B 1
C27 C 0.8751(2) 0.4351(2) 0.9166(2) 0.0866(10) Uani 0.741(2) 1 d P B 1
H27A H 0.8245 0.4320 0.9456 0.130 Uiso 0.741(2) 1 calc PR B 1
H27B H 0.9238 0.4260 0.9545 0.130 Uiso 0.741(2) 1 calc PR B 1
H27C H 0.8734 0.3903 0.8748 0.130 Uiso 0.741(2) 1 calc PR B 1
C23A C 0.9442(5) 0.5978(7) 0.8802(6) 0.0770(8) Uani 0.259(2) 1 d P B 2
H23A H 0.9657 0.6050 0.8270 0.115 Uiso 0.259(2) 1 calc PR B 2
H23B H 0.9902 0.5841 0.9200 0.115 Uiso 0.259(2) 1 calc PR B 2
H23C H 0.9175 0.6515 0.8957 0.115 Uiso 0.259(2) 1 calc PR B 2
C25A C 0.8470(6) 0.5201(7) 0.9584(5) 0.0805(9) Uani 0.259(2) 1 d P B 2
H25D H 0.8129 0.5714 0.9665 0.121 Uiso 0.259(2) 1 calc PR B 2
H25E H 0.8930 0.5180 1.0003 0.121 Uiso 0.259(2) 1 calc PR B 2
H25F H 0.8127 0.4681 0.9617 0.121 Uiso 0.259(2) 1 calc PR B 2
C24A C 0.9203(6) 0.4435(6) 0.8500(7) 0.0866(10) Uani 0.259(2) 1 d P B 2
H24A H 0.8801 0.3961 0.8499 0.130 Uiso 0.259(2) 1 calc PR B 2
H24B H 0.9687 0.4296 0.8868 0.130 Uiso 0.259(2) 1 calc PR B 2
H24C H 0.9381 0.4515 0.7953 0.130 Uiso 0.259(2) 1 calc PR B 2
C12A C 0.4185(2) 0.6438(2) 0.58256(15) 0.0425(6) Uani 0.733(11) 1 d PG A 2
C13A C 0.3539(3) 0.5990(2) 0.6145(3) 0.0643(12) Uani 0.733(11) 1 d PG A 2
H13A H 0.3573 0.5381 0.6210 0.077 Uiso 0.733(11) 1 calc PR A 2
C14A C 0.2843(3) 0.6433(3) 0.6370(4) 0.0859(16) Uani 0.733(11) 1 d PG A 2
H14A H 0.2402 0.6127 0.6588 0.103 Uiso 0.733(11) 1 calc PR A 2
C15A C 0.2794(3) 0.7325(3) 0.6275(2) 0.0816(11) Uani 0.733(11) 1 d PG A 2
H15A H 0.2318 0.7628 0.6428 0.098 Uiso 0.733(11) 1 calc PR A 2
C16A C 0.3440(3) 0.7773(2) 0.5955(3) 0.0668(10) Uani 0.733(11) 1 d PG A 2
H16A H 0.3406 0.8382 0.5890 0.080 Uiso 0.733(11) 1 calc PR A 2
C17A C 0.4136(2) 0.7329(2) 0.5731(3) 0.0494(8) Uani 0.733(11) 1 d PG A 2
H17A H 0.4578 0.7635 0.5512 0.059 Uiso 0.733(11) 1 calc PR A 2

loop_
_atom_site_aniso_label
_atom_site_aniso_U_11
_atom_site_aniso_U_22
_atom_site_aniso_U_33
_atom_site_aniso_U_23
_atom_site_aniso_U_13
_atom_site_aniso_U_12
O1 0.0394(6) 0.0432(6) 0.0446(6) -0.0051(5) -0.0003(5) 0.0060(5)
N3 0.0456(8) 0.0418(7) 0.0360(7) 0.0007(6) -0.0005(6) 0.0016(6)
N1 0.0527(8) 0.0458(8) 0.0417(7) 0.0013(6) 0.0054(6) -0.0009(6)
C4 0.0478(9) 0.0383(8) 0.0367(8) -0.0015(7) -0.0013(7) 0.0024(7)
C12 0.0481(12) 0.0428(13) 0.0366(8) 0.0017(8) 0.0025(8) 0.0030(9)
C13 0.067(2) 0.0544(14) 0.075(3) 0.0177(18) 0.028(2) 0.0075(14)
C14 0.073(2) 0.080(2) 0.112(4) 0.029(3) 0.049(3) 0.0150(18)
C15 0.076(2) 0.083(2) 0.0902(19) 0.0174(15) 0.0376(15) 0.0322(18)
C16 0.0834(16) 0.0532(15) 0.067(3) 0.0110(14) 0.0270(19) 0.0232(13)
C17 0.0597(11) 0.0456(14) 0.044(2) 0.0034(15) 0.0122(15) 0.0046(10)
C8 0.0473(9) 0.0403(8) 0.0375(8) -0.0032(7) 0.0046(7) 0.0029(7)
C9 0.0455(9) 0.0431(9) 0.0394(8) -0.0040(7) 0.0026(7) 0.0029(7)
C18 0.0626(11) 0.0399(9) 0.0398(9) 0.0010(7) 0.0083(8) 0.0066(8)
C11 0.0531(10) 0.0497(9) 0.0497(10) 0.0089(8) -0.0048(8) -0.0041(8)
C1 0.0451(9) 0.0454(9) 0.0464(9) -0.0053(7) 0.0007(7) 0.0008(7)
C24 0.0472(9) 0.0540(10) 0.0533(10) -0.0004(8) -0.0053(8) -0.0002(8)
C2 0.0452(9) 0.0485(10) 0.0537(10) 0.0053(8) -0.0020(8) -0.0056(8)
C3 0.0521(9) 0.0383(8) 0.0377(8) -0.0021(7) 0.0059(7) 0.0035(7)
C5 0.0475(10) 0.0849(14) 0.0696(13) 0.0212(11) -0.0063(9) -0.0167(10)
C6 0.0523(11) 0.0798(13) 0.0587(11) 0.0218(10) -0.0023(9) -0.0125(10)
C19 0.0695(12) 0.0538(10) 0.0448(9) 0.0058(8) 0.0012(9) 0.0049(9)
C20 0.0891(15) 0.0654(12) 0.0437(10) 0.0061(9) 0.0001(10) 0.0170(11)
C23 0.0740(13) 0.0524(10) 0.0509(10) 0.0035(8) 0.0147(9) -0.0028(9)
C21 0.1121(19) 0.0657(13) 0.0489(11) 0.0187(10) 0.0192(12) 0.0160(13)
C22 0.1037(18) 0.0637(13) 0.0589(12) 0.0153(10) 0.0232(13) -0.0048(12)
C26 0.0481(14) 0.111(3) 0.0702(18) 0.0066(16) -0.0041(12) 0.0066(15)
C25 0.0744(19) 0.097(2) 0.0662(17) -0.0198(17) -0.0199(15) 0.0105(17)
C27 0.0664(18) 0.081(2) 0.106(2) 0.0357(19) -0.0350(16) -0.0072(15)
C23A 0.0481(14) 0.111(3) 0.0702(18) 0.0066(16) -0.0041(12) 0.0066(15)
C25A 0.0744(19) 0.097(2) 0.0662(17) -0.0198(17) -0.0199(15) 0.0105(17)
C24A 0.0664(18) 0.081(2) 0.106(2) 0.0357(19) -0.0350(16) -0.0072(15)
C12A 0.0481(12) 0.0428(13) 0.0366(8) 0.0017(8) 0.0025(8) 0.0030(9)
C13A 0.067(2) 0.0544(14) 0.075(3) 0.0177(18) 0.028(2) 0.0075(14)
C14A 0.073(2) 0.080(2) 0.112(4) 0.029(3) 0.049(3) 0.0150(18)
C15A 0.076(2) 0.083(2) 0.0902(19) 0.0174(15) 0.0376(15) 0.0322(18)
C16A 0.0834(16) 0.0532(15) 0.067(3) 0.0110(14) 0.0270(19) 0.0232(13)
C17A 0.0597(11) 0.0456(14) 0.044(2) 0.0034(15) 0.0122(15) 0.0046(10)

loop_
_atom_type_symbol
_atom_type_description
_atom_type_scat_dispersion_real
_atom_type_scat_dispersion_imag
_atom_type_scat_source
C C 0.0181 0.0091 'International Tables Vol C Tables 4.2.6.8 and 6.1.1.4'
H H 0.0000 0.0000 'International Tables Vol C Tables 4.2.6.8 and 6.1.1.4'
N N 0.0311 0.0180 'International Tables Vol C Tables 4.2.6.8 and 6.1.1.4'
O O 0.0492 0.0322 'International Tables Vol C Tables 4.2.6.8 and 6.1.1.4'

loop_
_geom_angle_atom_site_label_1
_geom_angle_atom_site_label_2
_geom_angle_atom_site_label_3
_geom_angle
_geom_angle_site_symmetry_3
C4 O1 O1 104.45(12) 5_666
C8 N3 C4 104.98(13) .
C3 N1 C8 104.34(13) .
O1 C4 N3 111.15(12) .
O1 C4 C12 100.0(4) .
O1 C4 C3 111.96(12) .
O1 C4 C12A 106.94(18) .
N3 C4 C12 110.7(3) .
N3 C4 C3 103.00(12) .
N3 C4 C12A 110.01(15) .
C3 C4 C12 120.2(4) .
C12A C4 C12 7.5(5) .
C12A C4 C3 113.84(18) .
C13 C12 C4 123.6(7) .
C13 C12 C17 120.0 .
C17 C12 C4 116.4(7) .
C12 C13 H13 120.0 .
C14 C13 C12 120.0 .
C14 C13 H13 120.0 .
C13 C14 H14 120.0 .
C13 C14 C15 120.0 .
C15 C14 H14 120.0 .
C14 C15 H15 120.0 .
C14 C15 C16 120.0 .
C16 C15 H15 120.0 .
C15 C16 H16 120.0 .
C17 C16 C15 120.0 .
C17 C16 H16 120.0 .
C12 C17 H17 120.0 .
C16 C17 C12 120.0 .
C16 C17 H17 120.0 .
N3 C8 N1 117.24(14) .
N3 C8 C9 124.26(15) .
N1 C8 C9 118.49(14) .
C2 C9 C8 120.88(15) .
C2 C9 C6 118.06(16) .
C6 C9 C8 121.05(15) .
C19 C18 C3 121.57(16) .
C19 C18 C23 119.37(16) .
C23 C18 C3 119.06(16) .
C1 C11 H11 118.9 .
C2 C11 H11 118.9 .
C2 C11 C1 122.12(16) .
C11 C1 C24 122.18(16) .
C5 C1 C11 116.35(16) .
C5 C1 C24 121.46(16) .
C1 C24 C26 111.89(17) .
C1 C24 C27 112.70(17) .
C26 C24 C27 106.9(2) .
C25 C24 C1 108.37(17) .
C25 C24 C26 108.0(2) .
C25 C24 C27 108.9(2) .
C23A C24 C1 111.3(4) .
C23A C24 C26 50.4(4) .
C23A C24 C25 60.3(4) .
C23A C24 C27 135.8(4) .
C25A C24 C1 109.2(4) .
C25A C24 C26 138.2(4) .
C25A C24 C25 50.4(4) .
C25A C24 C27 62.3(4) .
C25A C24 C23A 107.0(5) .
C24A C24 C1 104.5(4) .
C24A C24 C26 60.7(4) .
C24A C24 C25 147.0(4) .
C24A C24 C27 54.0(4) .
C24A C24 C23A 109.7(5) .
C24A C24 C25A 115.3(6) .
C9 C2 H2 119.7 .
C11 C2 C9 120.55(16) .
C11 C2 H2 119.7 .
N1 C3 C4 110.32(13) .
N1 C3 C18 123.84(15) .
C18 C3 C4 125.84(14) .
C1 C5 H5 118.9 .
C6 C5 C1 122.20(17) .
C6 C5 H5 118.9 .
C9 C6 H6 119.6 .
C5 C6 C9 120.70(18) .
C5 C6 H6 119.6 .
C18 C19 H19 120.2 .
C20 C19 C18 119.70(19) .
C20 C19 H19 120.2 .
C19 C20 H20 119.9 .
C21 C20 C19 120.3(2) .
C21 C20 H20 119.9 .
C18 C23 H23 120.0 .
C22 C23 C18 119.9(2) .
C22 C23 H23 120.0 .
C20 C21 H21 119.9 .
C20 C21 C22 120.13(19) .
C22 C21 H21 119.9 .
C23 C22 H22 119.7 .
C21 C22 C23 120.6(2) .
C21 C22 H22 119.7 .
C24 C26 H26A 109.5 .
C24 C26 H26B 109.5 .
C24 C26 H26C 109.5 .
C24 C25 H25A 109.5 .
C24 C25 H25B 109.5 .
C24 C25 H25C 109.5 .
C24 C27 H27A 109.5 .
C24 C27 H27B 109.5 .
C24 C27 H27C 109.5 .
C24 C23A H23A 109.5 .
C24 C23A H23B 109.5 .
C24 C23A H23C 109.5 .
H23A C23A H23B 109.5 .
H23A C23A H23C 109.5 .
H23B C23A H23C 109.5 .
C24 C25A H25D 109.5 .
C24 C25A H25E 109.5 .
C24 C25A H25F 109.5 .
H25D C25A H25E 109.5 .
H25D C25A H25F 109.5 .
H25E C25A H25F 109.5 .
C24 C24A H24A 109.5 .
C24 C24A H24B 109.5 .
C24 C24A H24C 109.5 .
H24A C24A H24B 109.5 .
H24A C24A H24C 109.5 .
H24B C24A H24C 109.5 .
C13A C12A C4 116.9(2) .
C13A C12A C17A 120.0 .
C17A C12A C4 123.1(2) .
C12A C13A H13A 120.0 .
C14A C13A C12A 120.0 .
C14A C13A H13A 120.0 .
C13A C14A H14A 120.0 .
C13A C14A C15A 120.0 .
C15A C14A H14A 120.0 .
C14A C15A H15A 120.0 .
C14A C15A C16A 120.0 .
C16A C15A H15A 120.0 .
C15A C16A H16A 120.0 .
C17A C16A C15A 120.0 .
C17A C16A H16A 120.0 .
C12A C17A H17A 120.0 .
C16A C17A C12A 120.0 .
C16A C17A H17A 120.0 .

loop_
_geom_bond_atom_site_label_1
_geom_bond_atom_site_label_2
_geom_bond_distance
_geom_bond_site_symmetry_2
O1 O1 1.490(2) 5_666
O1 C4 1.4118(19) .
N3 C4 1.4645(19) .
N3 C8 1.278(2) .
N1 C8 1.443(2) .
N1 C3 1.285(2) .
C4 C12 1.543(9) .
C4 C3 1.537(2) .
C4 C12A 1.508(3) .
C12 C13 1.3900 .
C12 C17 1.3900 .
C13 H13 0.9500 .
C13 C14 1.3900 .
C14 H14 0.9500 .
C14 C15 1.3900 .
C15 H15 0.9500 .
C15 C16 1.3900 .
C16 H16 0.9500 .
C16 C17 1.3900 .
C17 H17 0.9500 .
C8 C9 1.465(2) .
C9 C2 1.380(2) .
C9 C6 1.382(2) .
C18 C3 1.467(2) .
C18 C19 1.390(3) .
C18 C23 1.392(3) .
C11 H11 0.9500 .
C11 C1 1.385(2) .
C11 C2 1.380(2) .
C1 C24 1.529(2) .
C1 C5 1.382(3) .
C24 C26 1.534(3) .
C24 C25 1.527(4) .
C24 C27 1.539(4) .
C24 C23A 1.524(10) .
C24 C25A 1.499(10) .
C24 C24A 1.491(11) .
C2 H2 0.9500 .
C5 H5 0.9500 .
C5 C6 1.376(3) .
C6 H6 0.9500 .
C19 H19 0.9500 .
C19 C20 1.386(3) .
C20 H20 0.9500 .
C20 C21 1.372(3) .
C23 H23 0.9500 .
C23 C22 1.375(3) .
C21 H21 0.9500 .
C21 C22 1.372(3) .
C22 H22 0.9500 .
C26 H26A 0.9800 .
C26 H26B 0.9800 .
C26 H26C 0.9800 .
C25 H25A 0.9800 .
C25 H25B 0.9800 .
C25 H25C 0.9800 .
C27 H27A 0.9800 .
C27 H27B 0.9800 .
C27 H27C 0.9800 .
C23A H23A 0.9800 .
C23A H23B 0.9800 .
C23A H23C 0.9800 .
C25A H25D 0.9800 .
C25A H25E 0.9800 .
C25A H25F 0.9800 .
C24A H24A 0.9800 .
C24A H24B 0.9800 .
C24A H24C 0.9800 .
C12A C13A 1.3900 .
C12A C17A 1.3900 .
C13A H13A 0.9500 .
C13A C14A 1.3900 .
C14A H14A 0.9500 .
C14A C15A 1.3900 .
C15A H15A 0.9500 .
C15A C16A 1.3900 .
C16A H16A 0.9500 .
C16A C17A 1.3900 .
C17A H17A 0.9500 .
